data_4085842
loop_
_publ_author_name
'Sattler, Aaron'
'Parkin, Gerard'

_publ_section_title
;
 Synthesis, Structural Characterization, and Cyclometalation Chemistry of
 Tantalum Terphenyl Compounds
;
_journal_issue 10
_journal_name_full Organometallics
_journal_page_first 1828
_journal_paper_doi 10.1021/acs.organomet.5b00158
_journal_volume 34
_journal_year 2015
_chemical_formula_sum 'C26 H35 Cl N3 Ta'
_chemical_formula_weight 605.97
_chemical_name_systematic
; 
 ? 
;
_space_group_IT_number 19
_symmetry_cell_setting orthorhombic
_symmetry_space_group_name_Hall 'P 2ac 2ab'
_symmetry_space_group_name_H-M 'P 21 21 21'
_atom_sites_solution_hydrogens geom
_atom_sites_solution_primary direct
_atom_sites_solution_secondary difmap
_audit_creation_method SHELXL-97
_cell_angle_alpha 90.00
_cell_angle_beta 90.00
_cell_angle_gamma 90.00
_cell_formula_units_Z 4
_cell_length_a 9.6031(13)
_cell_length_b 14.944(2)
_cell_length_c 17.795(2)
_cell_measurement_reflns_used 9772
_cell_measurement_temperature 125(2)
_cell_measurement_theta_max 32.53
_cell_measurement_theta_min 2.29
_cell_volume 2553.7(6)
_computing_cell_refinement 'Bruker SAINT'
_computing_data_collection 'Bruker APEX2'
_computing_data_reduction 'Bruker SAINT'
_computing_molecular_graphics 'Bruker SHELXTL'
_computing_publication_material 'Bruker SHELXTL'
_computing_structure_refinement 'SHELXL-97 (Sheldrick, 2008)'
_computing_structure_solution 'SHELXS-97 (Sheldrick, 2008)'
_diffrn_ambient_temperature 125(2)
_diffrn_measured_fraction_theta_full 0.976
_diffrn_measured_fraction_theta_max 0.976
_diffrn_measurement_device_type 'Bruker APEX-II CCD'
_diffrn_measurement_method '\f and \w scans'
_diffrn_radiation_monochromator graphite
_diffrn_radiation_source 'fine-focus sealed tube'
_diffrn_radiation_type MoK\a
_diffrn_radiation_wavelength 0.71073
_diffrn_reflns_av_R_equivalents 0.0408
_diffrn_reflns_av_sigmaI/netI 0.0318
_diffrn_reflns_limit_h_max 14
_diffrn_reflns_limit_h_min -14
_diffrn_reflns_limit_k_max 22
_diffrn_reflns_limit_k_min -22
_diffrn_reflns_limit_l_max 26
_diffrn_reflns_limit_l_min -26
_diffrn_reflns_number 44550
_diffrn_reflns_theta_full 32.70
_diffrn_reflns_theta_max 32.70
_diffrn_reflns_theta_min 1.78
_exptl_absorpt_coefficient_mu 4.426
_exptl_absorpt_correction_T_max 0.6659
_exptl_absorpt_correction_T_min 0.4714
_exptl_absorpt_correction_type empirical
_exptl_absorpt_process_details SADABS
_exptl_crystal_colour COLORLESS
_exptl_crystal_density_diffrn 1.576
_exptl_crystal_density_method 'not measured'
_exptl_crystal_description BLOCK
_exptl_crystal_F_000 1208
_exptl_crystal_size_max 0.20
_exptl_crystal_size_mid 0.10
_exptl_crystal_size_min 0.10
_refine_diff_density_max 3.144
_refine_diff_density_min -1.286
_refine_diff_density_rms 0.113
_refine_ls_abs_structure_details 'Flack H D (1983), Acta Cryst. A39, 876-881'
_refine_ls_abs_structure_Flack -0.013(6)
_refine_ls_extinction_method none
_refine_ls_goodness_of_fit_ref 1.036
_refine_ls_hydrogen_treatment constr
_refine_ls_matrix_type full
_refine_ls_number_parameters 289
_refine_ls_number_reflns 9023
_refine_ls_number_restraints 0
_refine_ls_restrained_S_all 1.036
_refine_ls_R_factor_all 0.0276
_refine_ls_R_factor_gt 0.0248
_refine_ls_shift/su_max 0.003
_refine_ls_shift/su_mean 0.000
_refine_ls_structure_factor_coef Fsqd
_refine_ls_weighting_details 'calc w=1/[\s^2^(Fo^2^)+(0.0252P)^2^+1.9003P] where P=(Fo^2^+2Fc^2^)/3'
_refine_ls_weighting_scheme calc
_refine_ls_wR_factor_gt 0.0544
_refine_ls_wR_factor_ref 0.0555
_reflns_number_gt 8594
_reflns_number_total 9023
_reflns_threshold_expression >2sigma(I)
_cod_data_source_file om5b00158_si_002.cif
_cod_data_source_block tacls10
_cod_depositor_comments
;
The following automatic conversions were performed:

'_symmetry_cell_setting' value 'Orthorhombic' changed to
'orthorhombic' according to
/usr/data/users/saulius/crontab/automatic-downloads/rss-feeds/ACS/lib/dictionaries/cif_core.dic
dictionary named 'cif_core.dic' version 2.4.2 from 2011-04-26.

'_exptl_absorpt_correction_type' value 'EMPIRICAL' changed to
'empirical' according to
/usr/data/users/saulius/crontab/automatic-downloads/rss-feeds/ACS/lib/dictionaries/cif_core.dic
dictionary named 'cif_core.dic' version 2.4.2 from 2011-04-26.

'_refine_ls_hydrogen_treatment' value 'CONSTR' changed to 'constr'
according to
/usr/data/users/saulius/crontab/automatic-downloads/rss-feeds/ACS/lib/dictionaries/cif_core.dic
dictionary named 'cif_core.dic' version 2.4.2 from 2011-04-26.

Automatic conversion script
Id: cif_fix_values 3271 2015-04-21 07:52:19Z andrius 

 Adding full bibliography for 4085842--4085857.cif.
;
_cod_original_sg_symbol_H-M P2(1)2(1)2(1)
_cod_database_code 4085842

loop_
_symmetry_equiv_pos_as_xyz
'x, y, z'
'-x+1/2, -y, z+1/2'
'-x, y+1/2, -z+1/2'
'x+1/2, -y+1/2, -z'

loop_
_atom_site_label
_atom_site_type_symbol
_atom_site_fract_x
_atom_site_fract_y
_atom_site_fract_z
_atom_site_U_iso_or_equiv
_atom_site_adp_type
_atom_site_occupancy
_atom_site_symmetry_multiplicity
_atom_site_calc_flag
_atom_site_refinement_flags
Ta Ta 0.894958(11) 0.468669(7) 0.742694(6) 0.01501(3) Uani 1 1 d .
Cl Cl 1.02557(8) 0.34830(5) 0.67851(4) 0.02128(13) Uani 1 1 d .
N4 N 0.7549(3) 0.50010(18) 0.66808(16) 0.0231(5) Uani 1 1 d .
N5 N 1.0595(3) 0.54398(16) 0.72667(15) 0.0226(5) Uani 1 1 d .
N6 N 0.8212(3) 0.54916(16) 0.82139(15) 0.0230(5) Uani 1 1 d .
C11 C 0.8216(3) 0.35613(17) 0.81655(15) 0.0153(5) Uani 1 1 d .
C12 C 0.6948(3) 0.30831(18) 0.80338(16) 0.0175(5) Uani 1 1 d .
C13 C 0.6294(3) 0.2610(2) 0.86108(18) 0.0220(6) Uani 1 1 d .
H13A H 0.5439 0.2313 0.8511 0.026 Uiso 1 1 calc R
C14 C 0.6861(4) 0.2562(2) 0.93262(18) 0.0247(6) Uani 1 1 d .
H14A H 0.6392 0.2252 0.9717 0.030 Uiso 1 1 calc R
C15 C 0.8133(3) 0.2980(2) 0.94580(17) 0.0217(6) Uani 1 1 d .
H15A H 0.8557 0.2934 0.9939 0.026 Uiso 1 1 calc R
C16 C 0.8794(3) 0.34659(18) 0.88910(15) 0.0166(5) Uani 1 1 d .
C21 C 0.6253(3) 0.30261(17) 0.72815(16) 0.0178(5) Uani 1 1 d .
C22 C 0.4900(3) 0.3367(2) 0.71732(18) 0.0236(6) Uani 1 1 d .
H22A H 0.4470 0.3705 0.7561 0.028 Uiso 1 1 calc R
C23 C 0.4191(3) 0.3216(2) 0.65100(19) 0.0265(7) Uani 1 1 d .
H23A H 0.3288 0.3463 0.6445 0.032 Uiso 1 1 calc R
C24 C 0.4777(4) 0.2706(2) 0.59345(19) 0.0262(7) Uani 1 1 d .
C25 C 0.6104(4) 0.2365(2) 0.60449(17) 0.0263(6) Uani 1 1 d .
H25A H 0.6521 0.2012 0.5662 0.032 Uiso 1 1 calc R
C26 C 0.6840(3) 0.2529(2) 0.67047(17) 0.0210(6) Uani 1 1 d .
H26A H 0.7755 0.2298 0.6761 0.025 Uiso 1 1 calc R
C27 C 0.3999(5) 0.2533(3) 0.52126(19) 0.0390(9) Uani 1 1 d .
H27A H 0.4506 0.2091 0.4912 0.058 Uiso 1 1 calc R
H27B H 0.3918 0.3092 0.4928 0.058 Uiso 1 1 calc R
H27C H 0.3067 0.2304 0.5328 0.058 Uiso 1 1 calc R
C31 C 1.0165(3) 0.38697(18) 0.90953(16) 0.0171(5) Uani 1 1 d .
C32 C 1.1410(3) 0.3578(3) 0.87803(18) 0.0268(7) Uani 1 1 d .
H32A H 1.1388 0.3169 0.8372 0.032 Uiso 1 1 calc R
C33 C 1.2690(4) 0.3875(3) 0.9053(2) 0.0327(8) Uani 1 1 d .
H33A H 1.3526 0.3647 0.8842 0.039 Uiso 1 1 calc R
C34 C 1.2763(4) 0.4500(2) 0.96308(19) 0.0283(7) Uani 1 1 d .
C35 C 1.1529(4) 0.4798(2) 0.9939(2) 0.0327(8) Uani 1 1 d .
H35A H 1.1552 0.5226 1.0333 0.039 Uiso 1 1 calc R
C36 C 1.0257(4) 0.4485(2) 0.9684(2) 0.0282(7) Uani 1 1 d .
H36A H 0.9427 0.4693 0.9915 0.034 Uiso 1 1 calc R
C37 C 1.4155(4) 0.4828(3) 0.9924(2) 0.0441(10) Uani 1 1 d .
H37A H 1.4502 0.5308 0.9600 0.066 Uiso 1 1 calc R
H37B H 1.4822 0.4332 0.9927 0.066 Uiso 1 1 calc R
H37C H 1.4039 0.5056 1.0437 0.066 Uiso 1 1 calc R
C41 C 0.6560(5) 0.5743(3) 0.6691(2) 0.0415(10) Uani 1 1 d .
H41A H 0.6839 0.6192 0.6319 0.062 Uiso 1 1 calc R
H41B H 0.6550 0.6015 0.7192 0.062 Uiso 1 1 calc R
H41C H 0.5627 0.5520 0.6570 0.062 Uiso 1 1 calc R
C42 C 0.7511(4) 0.4561(2) 0.59501(17) 0.0255(6) Uani 1 1 d .
H42A H 0.6570 0.4335 0.5854 0.038 Uiso 1 1 calc R
H42B H 0.8172 0.4061 0.5947 0.038 Uiso 1 1 calc R
H42C H 0.7766 0.4991 0.5558 0.038 Uiso 1 1 calc R
C51 C 1.2067(3) 0.5260(2) 0.7420(3) 0.0389(8) Uani 1 1 d .
H51A H 1.2572 0.5200 0.6944 0.058 Uiso 1 1 calc R
H51B H 1.2152 0.4704 0.7709 0.058 Uiso 1 1 calc R
H51C H 1.2462 0.5756 0.7710 0.058 Uiso 1 1 calc R
C52 C 1.0424(4) 0.6300(2) 0.6867(2) 0.0327(8) Uani 1 1 d .
H52A H 1.0696 0.6793 0.7199 0.049 Uiso 1 1 calc R
H52B H 0.9448 0.6374 0.6718 0.049 Uiso 1 1 calc R
H52C H 1.1015 0.6304 0.6418 0.049 Uiso 1 1 calc R
C61 C 0.8903(5) 0.6235(2) 0.8594(2) 0.0380(8) Uani 1 1 d .
H61A H 0.8415 0.6794 0.8478 0.057 Uiso 1 1 calc R
H61B H 0.9870 0.6276 0.8421 0.057 Uiso 1 1 calc R
H61C H 0.8888 0.6133 0.9138 0.057 Uiso 1 1 calc R
C62 C 0.6853(4) 0.5337(3) 0.8562(2) 0.0335(7) Uani 1 1 d .
H62A H 0.6984 0.5125 0.9078 0.050 Uiso 1 1 calc R
H62B H 0.6341 0.4886 0.8273 0.050 Uiso 1 1 calc R
H62C H 0.6323 0.5898 0.8568 0.050 Uiso 1 1 calc R

loop_
_atom_site_aniso_label
_atom_site_aniso_U_11
_atom_site_aniso_U_22
_atom_site_aniso_U_33
_atom_site_aniso_U_23
_atom_site_aniso_U_13
_atom_site_aniso_U_12
Ta 0.01601(4) 0.01184(4) 0.01719(4) 0.00159(4) 0.00232(4) 0.00085(4)
Cl 0.0203(3) 0.0180(3) 0.0255(3) -0.0029(3) 0.0050(3) 0.0023(3)
N4 0.0231(13) 0.0205(11) 0.0256(13) 0.0032(10) -0.0001(10) 0.0033(10)
N5 0.0242(11) 0.0155(11) 0.0282(13) 0.0016(9) -0.0003(9) -0.0016(9)
N6 0.0283(13) 0.0144(11) 0.0263(12) -0.0010(9) 0.0067(11) -0.0018(10)
C11 0.0171(12) 0.0126(11) 0.0163(12) -0.0009(9) 0.0036(10) 0.0023(10)
C12 0.0175(13) 0.0144(12) 0.0207(13) 0.0000(10) 0.0006(10) 0.0018(10)
C13 0.0183(15) 0.0225(14) 0.0252(14) 0.0053(11) 0.0001(11) -0.0045(11)
C14 0.0249(15) 0.0253(15) 0.0239(15) 0.0086(12) 0.0044(12) -0.0036(13)
C15 0.0243(14) 0.0244(14) 0.0165(13) 0.0051(11) -0.0014(11) -0.0002(12)
C16 0.0175(13) 0.0145(11) 0.0179(11) 0.0016(9) 0.0028(10) 0.0009(10)
C21 0.0172(13) 0.0161(11) 0.0201(12) 0.0004(9) -0.0019(10) -0.0022(9)
C22 0.0174(13) 0.0288(15) 0.0247(14) -0.0003(12) 0.0002(11) 0.0033(11)
C23 0.0153(15) 0.0345(17) 0.0295(16) 0.0062(13) -0.0019(11) -0.0009(12)
C24 0.0260(15) 0.0290(16) 0.0236(15) 0.0037(12) -0.0035(12) -0.0110(13)
C25 0.0298(16) 0.0258(14) 0.0234(13) -0.0044(11) 0.0026(15) -0.0056(15)
C26 0.0183(13) 0.0222(14) 0.0223(14) -0.0009(11) 0.0016(11) -0.0013(11)
C27 0.043(2) 0.049(2) 0.0245(15) 0.0009(14) -0.0114(17) -0.016(2)
C31 0.0183(13) 0.0159(12) 0.0170(12) 0.0016(10) -0.0020(10) -0.0005(10)
C32 0.0233(15) 0.0395(18) 0.0177(13) -0.0066(13) 0.0028(10) -0.0017(13)
C33 0.0194(15) 0.053(2) 0.0256(16) -0.0015(15) 0.0051(12) -0.0030(15)
C34 0.0251(16) 0.0343(18) 0.0255(15) 0.0070(13) -0.0036(12) -0.0088(13)
C35 0.0351(18) 0.0256(17) 0.0375(18) -0.0113(14) -0.0071(14) -0.0023(14)
C36 0.0252(15) 0.0263(16) 0.0333(17) -0.0106(13) -0.0028(13) 0.0043(12)
C37 0.032(2) 0.060(3) 0.041(2) 0.0026(19) -0.0089(15) -0.0168(19)
C41 0.041(2) 0.039(2) 0.045(2) 0.0026(17) -0.0080(17) 0.0187(17)
C42 0.0300(16) 0.0267(16) 0.0197(13) 0.0050(12) -0.0040(11) 0.0038(13)
C51 0.0239(14) 0.0275(14) 0.065(2) 0.004(2) -0.0090(16) -0.0042(12)
C52 0.0343(19) 0.0215(15) 0.042(2) 0.0113(14) -0.0005(16) -0.0055(14)
C61 0.056(2) 0.0225(15) 0.0359(18) -0.0107(13) 0.012(2) -0.0066(18)
C62 0.0360(17) 0.0228(14) 0.0417(18) -0.0051(16) 0.0185(15) 0.0027(16)

loop_
_atom_type_symbol
_atom_type_description
_atom_type_scat_dispersion_real
_atom_type_scat_dispersion_imag
_atom_type_scat_source
C C 0.0033 0.0016 'International Tables Vol C Tables 4.2.6.8 and 6.1.1.4'
H H 0.0000 0.0000 'International Tables Vol C Tables 4.2.6.8 and 6.1.1.4'
N N 0.0061 0.0033 'International Tables Vol C Tables 4.2.6.8 and 6.1.1.4'
Cl Cl 0.1484 0.1585 'International Tables Vol C Tables 4.2.6.8 and 6.1.1.4'
Ta Ta -0.7052 6.5227 'International Tables Vol C Tables 4.2.6.8 and 6.1.1.4'

loop_
_geom_angle_atom_site_label_1
_geom_angle_atom_site_label_2
_geom_angle_atom_site_label_3
_geom_angle
N4 Ta N5 108.61(11)
N4 Ta N6 95.09(12)
N5 Ta N6 92.43(11)
N4 Ta C11 111.26(11)
N5 Ta C11 140.09(11)
N6 Ta C11 85.91(10)
N4 Ta Cl 102.18(8)
N5 Ta Cl 86.64(8)
N6 Ta Cl 162.07(8)
C11 Ta Cl 83.39(7)
C42 N4 C41 109.7(3)
C42 N4 Ta 121.1(2)
C41 N4 Ta 128.6(2)
C51 N5 C52 110.9(3)
C51 N5 Ta 130.2(2)
C52 N5 Ta 118.6(2)
C61 N6 C62 109.2(3)
C61 N6 Ta 128.9(2)
C62 N6 Ta 121.6(2)
C16 C11 C12 115.7(2)
C16 C11 Ta 119.1(2)
C12 C11 Ta 123.0(2)
C13 C12 C11 121.0(3)
C13 C12 C21 115.3(3)
C11 C12 C21 123.6(2)
C14 C13 C12 121.6(3)
C13 C14 C15 118.5(3)
C14 C15 C16 120.7(3)
C15 C16 C11 122.3(3)
C15 C16 C31 115.8(3)
C11 C16 C31 121.9(2)
C26 C21 C22 117.8(3)
C26 C21 C12 120.7(2)
C22 C21 C12 120.8(3)
C23 C22 C21 120.8(3)
C22 C23 C24 121.2(3)
C25 C24 C23 117.9(3)
C25 C24 C27 120.9(3)
C23 C24 C27 121.2(3)
C24 C25 C26 121.4(3)
C21 C26 C25 120.9(3)
C32 C31 C36 117.0(3)
C32 C31 C16 122.2(3)
C36 C31 C16 120.3(3)
C31 C32 C33 121.2(3)
C34 C33 C32 121.0(3)
C35 C34 C33 117.8(3)
C35 C34 C37 121.1(3)
C33 C34 C37 121.1(3)
C34 C35 C36 121.3(3)
C35 C36 C31 121.6(3)

loop_
_geom_bond_atom_site_label_1
_geom_bond_atom_site_label_2
_geom_bond_distance
Ta N4 1.948(3)
Ta N5 1.961(3)
Ta N6 1.977(3)
Ta C11 2.248(3)
Ta Cl 2.4726(7)
N4 C42 1.457(4)
N4 C41 1.460(5)
N5 C51 1.464(4)
N5 C52 1.479(4)
N6 C61 1.460(4)
N6 C62 1.463(4)
C11 C16 1.412(4)
C11 C12 1.431(4)
C12 C13 1.396(4)
C12 C21 1.498(4)
C13 C14 1.387(4)
C14 C15 1.392(5)
C15 C16 1.395(4)
C16 C31 1.494(4)
C21 C26 1.386(4)
C21 C22 1.409(4)
C22 C23 1.381(4)
C23 C24 1.395(5)
C24 C25 1.386(5)
C24 C27 1.509(5)
C25 C26 1.392(4)
C31 C32 1.391(4)
C31 C36 1.396(4)
C32 C33 1.394(5)
C33 C34 1.390(5)
C34 C35 1.379(5)
C34 C37 1.516(5)
C35 C36 1.384(5)
